data_2231170
loop_
_publ_author_name
'Muto, Toyokazu'
'Hijikata, Daichi'
'Okamoto, Akiko'
'Oike, Hideaki'
'Yonezawa, Noriyuki'

_publ_section_title
;
 7-Methoxy-1-(4-nitrobenzoyl)naphthalen-2-yl 4-nitrobenzoate
;
_journal_coeditor_code IS2749
_journal_issue 8
_journal_name_full 'Acta Crystallographica Section E'
_journal_page_first o2040
_journal_paper_doi 10.1107/S1600536811027619
_journal_volume 67
_journal_year 2011
_chemical_formula_iupac 'C25 H16 N2 O8'
_chemical_formula_moiety 'C25 H16 N2 O8'
_chemical_formula_sum 'C25 H16 N2 O8'
_chemical_formula_weight 472.40
_chemical_melting_point_gt 452.0
_chemical_melting_point_lt 454.0
_chemical_name_systematic
;
7-Methoxy-1-(4-nitrobenzoyl)naphthalen-2-yl 4-nitrobenzoate
;
_space_group_IT_number 2
_symmetry_cell_setting triclinic
_symmetry_space_group_name_Hall '-P 1'
_symmetry_space_group_name_H-M 'P -1'
_atom_sites_solution_hydrogens geom
_atom_sites_solution_primary direct
_atom_sites_solution_secondary difmap
_audit_creation_method SHELXL-97
_cell_angle_alpha 84.7500(10)
_cell_angle_beta 86.2780(10)
_cell_angle_gamma 74.0790(10)
_cell_formula_units_Z 2
_cell_length_a 7.30691(15)
_cell_length_b 10.2555(2)
_cell_length_c 14.7645(3)
_cell_measurement_reflns_used 13543
_cell_measurement_temperature 193(2)
_cell_measurement_theta_max 68.2
_cell_measurement_theta_min 3.0
_cell_volume 1058.57(4)
_computing_cell_refinement 'PROCESS-AUTO (Rigaku, 1998)'
_computing_data_collection 'PROCESS-AUTO (Rigaku, 1998)'
_computing_data_reduction 'CrystalStructure (Rigaku/MSC, 2004)'
_computing_molecular_graphics 'ORTEPIII (Burnett & Johnson, 1996)'
_computing_publication_material 'SHELXL97 (Sheldrick, 2008)'
_computing_structure_refinement 'SHELXL97 (Sheldrick, 2008)'
_computing_structure_solution 'SIR2004 (Burla <i>et al.</i>, 2005)'
_diffrn_ambient_temperature 193(2)
_diffrn_detector_area_resol_mean 10.00
_diffrn_measured_fraction_theta_full 0.987
_diffrn_measured_fraction_theta_max 0.987
_diffrn_measurement_device_type 'Rigaku R-AXIS RAPID'
_diffrn_measurement_method \w
_diffrn_radiation_monochromator graphite
_diffrn_radiation_source 'rotating anode'
_diffrn_radiation_type CuK\a
_diffrn_radiation_wavelength 1.54187
_diffrn_reflns_av_R_equivalents 0.0457
_diffrn_reflns_av_sigmaI/netI 0.0431
_diffrn_reflns_limit_h_max 8
_diffrn_reflns_limit_h_min -8
_diffrn_reflns_limit_k_max 12
_diffrn_reflns_limit_k_min -12
_diffrn_reflns_limit_l_max 17
_diffrn_reflns_limit_l_min -17
_diffrn_reflns_number 19272
_diffrn_reflns_theta_full 68.21
_diffrn_reflns_theta_max 68.21
_diffrn_reflns_theta_min 3.01
_exptl_absorpt_coefficient_mu 0.951
_exptl_absorpt_correction_T_max 0.9109
_exptl_absorpt_correction_T_min 0.5991
_exptl_absorpt_correction_type numerical
_exptl_absorpt_process_details
;
(<i>NUMABS</i>; Higashi, 1999)
;
_exptl_crystal_colour yellow
_exptl_crystal_density_diffrn 1.482
_exptl_crystal_density_method 'not measured'
_exptl_crystal_description platelet
_exptl_crystal_F_000 488
_exptl_crystal_size_max 0.60
_exptl_crystal_size_mid 0.20
_exptl_crystal_size_min 0.10
_refine_diff_density_max 0.248
_refine_diff_density_min -0.218
_refine_ls_extinction_coef 0.0109(9)
_refine_ls_extinction_expression Fc^*^=kFc[1+0.001xFc^2^\l^3^/sin(2\q)]^-1/4^
_refine_ls_extinction_method 'SHELXL97 (Sheldrick, 2008)'
_refine_ls_goodness_of_fit_ref 1.087
_refine_ls_hydrogen_treatment constr
_refine_ls_matrix_type full
_refine_ls_number_parameters 319
_refine_ls_number_reflns 3818
_refine_ls_number_restraints 0
_refine_ls_restrained_S_all 1.087
_refine_ls_R_factor_all 0.0546
_refine_ls_R_factor_gt 0.0412
_refine_ls_shift/su_max 0.000
_refine_ls_shift/su_mean 0.000
_refine_ls_structure_factor_coef Fsqd
_refine_ls_weighting_details 'calc w=1/[\s^2^(Fo^2^)+(0.0660P)^2^+0.0000P] where P=(Fo^2^+2Fc^2^)/3'
_refine_ls_weighting_scheme calc
_refine_ls_wR_factor_gt 0.1111
_refine_ls_wR_factor_ref 0.1236
_reflns_number_gt 2769
_reflns_number_total 3818
_reflns_threshold_expression I>2sigma(I)
_cod_data_source_file is2749.cif
_cod_data_source_block I
_cod_database_code 2231170
_cod_database_fobs_code 2231170

loop_
_symmetry_equiv_pos_site_id
_symmetry_equiv_pos_as_xyz
1 +X,+Y,+Z
2 -X,-Y,-Z

loop_
_atom_site_type_symbol
_atom_site_label
_atom_site_fract_x
_atom_site_fract_y
_atom_site_fract_z
_atom_site_U_iso_or_equiv
_atom_site_adp_type
_atom_site_calc_flag
_atom_site_refinement_flags
_atom_site_occupancy
_atom_site_symmetry_multiplicity
O O1 0.72939(15) 0.14056(11) 0.14376(8) 0.0481(3) Uani d . 1 1
O O2 0.81352(16) 0.41705(10) 0.13883(8) 0.0441(3) Uani d . 1 1
O O3 0.7430(2) -0.05991(14) 0.52467(9) 0.0626(4) Uani d . 1 1
O O4 1.72999(17) -0.14620(12) 0.21963(9) 0.0572(4) Uani d . 1 1
O O5 1.69619(17) -0.13852(12) 0.07413(10) 0.0550(4) Uani d . 1 1
O O6 0.57830(17) 0.61275(11) 0.12164(8) 0.0497(3) Uani d . 1 1
O O7 0.8971(2) 0.37502(16) -0.32155(10) 0.0792(5) Uani d . 1 1
O O8 0.7462(2) 0.58713(17) -0.34326(9) 0.0801(5) Uani d . 1 1
N N1 1.6332(2) -0.11728(13) 0.15166(11) 0.0460(4) Uani d . 1 1
N N2 0.8126(2) 0.48522(19) -0.29361(11) 0.0587(4) Uani d . 1 1
C C1 0.7879(2) 0.26316(16) 0.26282(11) 0.0383(4) Uani d . 1 1
C C2 0.7743(2) 0.39621(16) 0.23280(12) 0.0416(4) Uani d . 1 1
C C3 0.7412(2) 0.50013(18) 0.29209(13) 0.0498(5) Uani d . 1 1
H H3 0.7355 0.5910 0.2698 0.060 Uiso calc R 1 1
C C4 0.7176(3) 0.46701(19) 0.38256(14) 0.0525(5) Uani d . 1 1
H H4 0.6969 0.5362 0.4237 0.063 Uiso calc R 1 1
C C5 0.7230(2) 0.33340(18) 0.41736(12) 0.0468(4) Uani d . 1 1
C C6 0.6962(3) 0.2986(2) 0.51139(13) 0.0568(5) Uani d . 1 1
H H6 0.6712 0.3676 0.5528 0.068 Uiso calc R 1 1
C C7 0.7053(3) 0.1694(2) 0.54338(13) 0.0595(5) Uani d . 1 1
H H7 0.6882 0.1487 0.6069 0.071 Uiso calc R 1 1
C C8 0.7402(3) 0.0650(2) 0.48347(12) 0.0500(5) Uani d . 1 1
C C9 0.7681(2) 0.09310(17) 0.39186(12) 0.0437(4) Uani d . 1 1
H H9 0.7933 0.0223 0.3518 0.052 Uiso calc R 1 1
C C10 0.7594(2) 0.22823(17) 0.35694(12) 0.0415(4) Uani d . 1 1
C C11 0.8441(2) 0.15771(15) 0.19458(11) 0.0380(4) Uani d . 1 1
C C12 1.0499(2) 0.07968(15) 0.18749(11) 0.0372(4) Uani d . 1 1
C C13 1.1798(2) 0.09503(16) 0.24817(11) 0.0420(4) Uani d . 1 1
H H13 1.1372 0.1520 0.2968 0.050 Uiso calc R 1 1
C C14 1.3706(2) 0.02737(16) 0.23747(11) 0.0432(4) Uani d . 1 1
H H14 1.4597 0.0351 0.2793 0.052 Uiso calc R 1 1
C C15 1.4283(2) -0.05105(15) 0.16524(12) 0.0403(4) Uani d . 1 1
C C16 1.3033(2) -0.06977(17) 0.10467(12) 0.0468(4) Uani d . 1 1
H H16 1.3475 -0.1255 0.0555 0.056 Uiso calc R 1 1
C C17 1.1129(2) -0.00550(16) 0.11758(12) 0.0444(4) Uani d . 1 1
H H17 1.0236 -0.0196 0.0782 0.053 Uiso calc R 1 1
C C18 0.6997(2) 0.52340(16) 0.08865(12) 0.0412(4) Uani d . 1 1
C C19 0.7424(2) 0.51149(16) -0.01015(12) 0.0405(4) Uani d . 1 1
C C20 0.6551(2) 0.62210(17) -0.06911(13) 0.0449(4) Uani d . 1 1
H H20 0.5785 0.7031 -0.0451 0.054 Uiso calc R 1 1
C C21 0.6792(2) 0.61456(17) -0.16166(13) 0.0468(5) Uani d . 1 1
H H21 0.6210 0.6898 -0.2022 0.056 Uiso calc R 1 1
C C22 0.7898(2) 0.49528(18) -0.19427(12) 0.0451(4) Uani d . 1 1
C C23 0.8803(2) 0.38428(18) -0.13809(13) 0.0475(5) Uani d . 1 1
H H23 0.9570 0.3038 -0.1627 0.057 Uiso calc R 1 1
C C24 0.8563(2) 0.39339(17) -0.04519(12) 0.0448(4) Uani d . 1 1
H H24 0.9177 0.3187 -0.0050 0.054 Uiso calc R 1 1
C C25 0.7807(3) -0.1711(2) 0.46867(14) 0.0637(6) Uani d . 1 1
H H25A 0.7773 -0.2542 0.5064 0.076 Uiso calc R 1 1
H H25B 0.9069 -0.1831 0.4383 0.076 Uiso calc R 1 1
H H25C 0.6838 -0.1525 0.4228 0.076 Uiso calc R 1 1

loop_
_atom_site_aniso_label
_atom_site_aniso_U_11
_atom_site_aniso_U_22
_atom_site_aniso_U_33
_atom_site_aniso_U_12
_atom_site_aniso_U_13
_atom_site_aniso_U_23
O1 0.0423(7) 0.0422(7) 0.0595(8) -0.0068(6) -0.0133(6) -0.0083(6)
O2 0.0433(7) 0.0352(6) 0.0505(7) -0.0052(5) -0.0038(5) -0.0019(5)
O3 0.0694(9) 0.0699(9) 0.0509(8) -0.0263(7) -0.0071(7) 0.0083(7)
O4 0.0444(8) 0.0506(8) 0.0703(9) -0.0003(6) -0.0121(7) -0.0036(6)
O5 0.0492(8) 0.0476(7) 0.0659(9) -0.0096(6) 0.0103(7) -0.0117(6)
O6 0.0436(7) 0.0381(7) 0.0632(8) -0.0028(6) -0.0013(6) -0.0088(6)
O7 0.0857(11) 0.0800(11) 0.0672(10) -0.0038(9) -0.0163(8) -0.0293(8)
O8 0.0850(11) 0.0858(11) 0.0592(9) -0.0083(9) -0.0114(8) 0.0088(8)
N1 0.0425(9) 0.0341(8) 0.0600(10) -0.0082(6) 0.0006(8) -0.0052(7)
N2 0.0486(10) 0.0684(11) 0.0592(11) -0.0123(9) -0.0103(8) -0.0101(9)
C1 0.0298(9) 0.0371(9) 0.0473(10) -0.0061(7) -0.0052(7) -0.0066(7)
C2 0.0346(9) 0.0393(9) 0.0489(10) -0.0053(7) -0.0041(8) -0.0060(8)
C3 0.0452(11) 0.0389(9) 0.0642(13) -0.0061(8) -0.0076(9) -0.0110(9)
C4 0.0468(11) 0.0499(11) 0.0606(12) -0.0070(9) -0.0056(9) -0.0201(9)
C5 0.0356(10) 0.0528(11) 0.0512(11) -0.0068(8) -0.0050(8) -0.0136(9)
C6 0.0481(12) 0.0726(14) 0.0499(12) -0.0116(10) -0.0045(9) -0.0192(10)
C7 0.0546(12) 0.0812(15) 0.0444(11) -0.0202(11) -0.0055(9) -0.0062(10)
C8 0.0419(10) 0.0619(12) 0.0476(11) -0.0170(9) -0.0075(8) 0.0016(9)
C9 0.0359(9) 0.0471(10) 0.0474(10) -0.0090(8) -0.0056(8) -0.0044(8)
C10 0.0301(9) 0.0464(10) 0.0474(10) -0.0072(7) -0.0059(7) -0.0071(8)
C11 0.0381(9) 0.0345(8) 0.0422(9) -0.0109(7) -0.0078(8) 0.0011(7)
C12 0.0389(9) 0.0312(8) 0.0406(9) -0.0081(7) -0.0048(7) -0.0011(7)
C13 0.0379(10) 0.0419(9) 0.0453(10) -0.0071(8) -0.0027(7) -0.0087(8)
C14 0.0394(10) 0.0422(9) 0.0481(11) -0.0091(8) -0.0085(8) -0.0056(8)
C15 0.0357(9) 0.0307(8) 0.0516(10) -0.0049(7) -0.0012(8) -0.0014(7)
C16 0.0460(11) 0.0414(10) 0.0502(11) -0.0044(8) -0.0004(8) -0.0133(8)
C17 0.0422(10) 0.0423(9) 0.0481(10) -0.0068(8) -0.0097(8) -0.0089(8)
C18 0.0361(9) 0.0309(8) 0.0582(11) -0.0109(7) -0.0063(8) -0.0021(8)
C19 0.0351(9) 0.0337(9) 0.0539(11) -0.0102(7) -0.0041(8) -0.0053(8)
C20 0.0400(10) 0.0338(9) 0.0597(12) -0.0070(7) -0.0057(8) -0.0042(8)
C21 0.0402(10) 0.0423(10) 0.0576(12) -0.0104(8) -0.0098(8) 0.0016(8)
C22 0.0377(10) 0.0490(10) 0.0500(11) -0.0123(8) -0.0063(8) -0.0062(8)
C23 0.0409(10) 0.0419(10) 0.0596(12) -0.0079(8) -0.0043(8) -0.0112(8)
C24 0.0398(10) 0.0364(9) 0.0566(11) -0.0070(7) -0.0071(8) -0.0018(8)
C25 0.0671(14) 0.0584(13) 0.0665(14) -0.0216(11) -0.0093(11) 0.0094(10)

loop_
_atom_type_symbol
_atom_type_description
_atom_type_scat_dispersion_real
_atom_type_scat_dispersion_imag
_atom_type_scat_source
C C 0.0181 0.0091 'International Tables Vol C Tables 4.2.6.8 and 6.1.1.4'
H H 0.0000 0.0000 'International Tables Vol C Tables 4.2.6.8 and 6.1.1.4'
O O 0.0492 0.0322 'International Tables Vol C Tables 4.2.6.8 and 6.1.1.4'
N N 0.0311 0.0180 'International Tables Vol C Tables 4.2.6.8 and 6.1.1.4'

loop_
_geom_angle_atom_site_label_1
_geom_angle_atom_site_label_2
_geom_angle_atom_site_label_3
_geom_angle
C18 O2 C2 120.25(13)
C8 O3 C25 117.74(14)
O5 N1 O4 124.40(15)
O5 N1 C15 118.15(15)
O4 N1 C15 117.45(15)
O8 N2 O7 123.76(19)
O8 N2 C22 118.23(17)
O7 N2 C22 118.01(17)
C2 C1 C10 119.72(15)
C2 C1 C11 118.15(15)
C10 C1 C11 122.03(14)
C1 C2 C3 122.62(17)
C1 C2 O2 114.39(14)
C3 C2 O2 122.75(15)
C4 C3 C2 117.97(17)
C4 C3 H3 121.0
C2 C3 H3 121.0
C3 C4 C5 122.17(17)
C3 C4 H4 118.9
C5 C4 H4 118.9
C4 C5 C6 122.42(17)
C4 C5 C10 119.49(17)
C6 C5 C10 118.08(16)
C7 C6 C5 121.38(18)
C7 C6 H6 119.3
C5 C6 H6 119.3
C6 C7 C8 120.66(18)
C6 C7 H7 119.7
C8 C7 H7 119.7
O3 C8 C9 125.24(17)
O3 C8 C7 114.50(17)
C9 C8 C7 120.26(17)
C8 C9 C10 119.91(17)
C8 C9 H9 120.0
C10 C9 H9 120.0
C1 C10 C9 122.34(15)
C1 C10 C5 117.96(15)
C9 C10 C5 119.70(16)
O1 C11 C12 121.01(15)
O1 C11 C1 121.49(14)
C12 C11 C1 117.41(13)
C17 C12 C13 119.59(15)
C17 C12 C11 119.35(14)
C13 C12 C11 121.03(15)
C14 C13 C12 120.00(16)
C14 C13 H13 120.0
C12 C13 H13 120.0
C15 C14 C13 118.59(15)
C15 C14 H14 120.7
C13 C14 H14 120.7
C14 C15 C16 122.86(16)
C14 C15 N1 118.25(15)
C16 C15 N1 118.89(16)
C17 C16 C15 118.09(16)
C17 C16 H16 121.0
C15 C16 H16 121.0
C16 C17 C12 120.77(15)
C16 C17 H17 119.6
C12 C17 H17 119.6
O6 C18 O2 123.46(17)
O6 C18 C19 125.18(15)
O2 C18 C19 111.34(15)
C24 C19 C20 119.88(17)
C24 C19 C18 122.59(15)
C20 C19 C18 117.44(15)
C21 C20 C19 120.39(16)
C21 C20 H20 119.8
C19 C20 H20 119.8
C20 C21 C22 118.35(16)
C20 C21 H21 120.8
C22 C21 H21 120.8
C21 C22 C23 122.92(17)
C21 C22 N2 118.69(16)
C23 C22 N2 118.39(16)
C24 C23 C22 118.21(17)
C24 C23 H23 120.9
C22 C23 H23 120.9
C23 C24 C19 120.22(16)
C23 C24 H24 119.9
C19 C24 H24 119.9
O3 C25 H25A 109.5
O3 C25 H25B 109.5
H25A C25 H25B 109.5
O3 C25 H25C 109.5
H25A C25 H25C 109.5
H25B C25 H25C 109.5

loop_
_geom_bond_atom_site_label_1
_geom_bond_atom_site_label_2
_geom_bond_distance
O1 C11 1.2181(17)
O2 C18 1.3654(19)
O2 C2 1.407(2)
O3 C8 1.362(2)
O3 C25 1.425(2)
O4 N1 1.2319(17)
O5 N1 1.2214(18)
O6 C18 1.2016(19)
O7 N2 1.224(2)
O8 N2 1.222(2)
N1 C15 1.474(2)
N2 C22 1.475(2)
C1 C2 1.374(2)
C1 C10 1.419(2)
C1 C11 1.502(2)
C2 C3 1.401(2)
C3 C4 1.360(3)
C3 H3 0.9500
C4 C5 1.410(2)
C4 H4 0.9500
C5 C6 1.416(2)
C5 C10 1.420(2)
C6 C7 1.351(3)
C6 H6 0.9500
C7 C8 1.410(3)
C7 H7 0.9500
C8 C9 1.371(2)
C9 C10 1.420(2)
C9 H9 0.9500
C11 C12 1.499(2)
C12 C17 1.387(2)
C12 C13 1.395(2)
C13 C14 1.382(2)
C13 H13 0.9500
C14 C15 1.369(2)
C14 H14 0.9500
C15 C16 1.380(2)
C16 C17 1.375(2)
C16 H16 0.9500
C17 H17 0.9500
C18 C19 1.481(2)
C19 C24 1.390(2)
C19 C20 1.395(2)
C20 C21 1.373(2)
C20 H20 0.9500
C21 C22 1.377(2)
C21 H21 0.9500
C22 C23 1.381(2)
C23 C24 1.380(2)
C23 H23 0.9500
C24 H24 0.9500
C25 H25A 0.9800
C25 H25B 0.9800
C25 H25C 0.9800

loop_
_geom_hbond_atom_site_label_D
_geom_hbond_atom_site_label_H
_geom_hbond_atom_site_label_A
_geom_hbond_site_symmetry_A
_geom_hbond_distance_DH
_geom_hbond_distance_HA
_geom_hbond_distance_DA
_geom_hbond_angle_DHA
C6 H6 O7 1_556 0.95 2.58 3.211(3) 124
C23 H23 O4 2_855 0.95 2.55 3.435(2) 154

loop_
_geom_torsion_atom_site_label_1
_geom_torsion_atom_site_label_2
_geom_torsion_atom_site_label_3
_geom_torsion_atom_site_label_4
_geom_torsion
C10 C1 C2 C3 2.9(2)
C11 C1 C2 C3 -173.59(14)
C10 C1 C2 O2 177.35(13)
C11 C1 C2 O2 0.9(2)
C18 O2 C2 C1 135.88(14)
C18 O2 C2 C3 -49.7(2)
C1 C2 C3 C4 -1.5(3)
O2 C2 C3 C4 -175.56(15)
C2 C3 C4 C5 -0.9(3)
C3 C4 C5 C6 -179.22(16)
C3 C4 C5 C10 1.8(3)
C4 C5 C6 C7 -178.77(17)
C10 C5 C6 C7 0.2(3)
C5 C6 C7 C8 -0.7(3)
C25 O3 C8 C9 0.9(3)
C25 O3 C8 C7 -178.95(16)
C6 C7 C8 O3 -179.10(17)
C6 C7 C8 C9 1.0(3)
O3 C8 C9 C10 179.26(16)
C7 C8 C9 C10 -0.9(3)
C2 C1 C10 C9 178.82(14)
C11 C1 C10 C9 -4.9(2)
C2 C1 C10 C5 -1.8(2)
C11 C1 C10 C5 174.53(13)
C8 C9 C10 C1 179.79(14)
C8 C9 C10 C5 0.4(2)
C4 C5 C10 C1 -0.5(2)
C6 C5 C10 C1 -179.47(14)
C4 C5 C10 C9 178.94(15)
C6 C5 C10 C9 -0.1(2)
C2 C1 C11 O1 -79.86(19)
C10 C1 C11 O1 103.77(18)
C2 C1 C11 C12 96.63(17)
C10 C1 C11 C12 -79.75(18)
O1 C11 C12 C17 5.0(2)
C1 C11 C12 C17 -171.52(14)
O1 C11 C12 C13 -177.25(14)
C1 C11 C12 C13 6.3(2)
C17 C12 C13 C14 1.1(2)
C11 C12 C13 C14 -176.67(14)
C12 C13 C14 C15 1.7(2)
C13 C14 C15 C16 -2.6(2)
C13 C14 C15 N1 176.96(14)
O5 N1 C15 C14 -150.67(15)
O4 N1 C15 C14 28.6(2)
O5 N1 C15 C16 28.9(2)
O4 N1 C15 C16 -151.83(15)
C14 C15 C16 C17 0.6(3)
N1 C15 C16 C17 -179.02(14)
C15 C16 C17 C12 2.4(3)
C13 C12 C17 C16 -3.2(2)
C11 C12 C17 C16 174.59(14)
C2 O2 C18 O6 9.5(2)
C2 O2 C18 C19 -168.93(12)
O6 C18 C19 C24 -166.57(15)
O2 C18 C19 C24 11.9(2)
O6 C18 C19 C20 10.0(2)
O2 C18 C19 C20 -171.59(13)
C24 C19 C20 C21 0.7(2)
C18 C19 C20 C21 -175.95(14)
C19 C20 C21 C22 0.5(2)
C20 C21 C22 C23 -1.3(3)
C20 C21 C22 N2 178.58(14)
O8 N2 C22 C21 6.3(2)
O7 N2 C22 C21 -173.67(15)
O8 N2 C22 C23 -173.82(16)
O7 N2 C22 C23 6.2(2)
C21 C22 C23 C24 0.8(3)
N2 C22 C23 C24 -179.08(15)
C22 C23 C24 C19 0.5(2)
C20 C19 C24 C23 -1.2(2)
C18 C19 C24 C23 175.27(14)
